data_4031212
loop_
_publ_author_name
'Hoskins, B.F.'
'Whillans, F.D.'

_publ_section_title
;
 Crystal and Molecular Structure of a
 mue-Hyponitrito-bis(penta-ammine-cobalt(III))Salt. The Nature of the Red
 Nitrosylpenta-amminecobalt(III) Cation
;
_journal_name_full
;
Journal of the Chemical Society. Dalton Transactions, Inorganic Chemistry 
(1972-)
;
_journal_page_first 607
_journal_page_last 611
_journal_volume 1973
_journal_year 1973
_chemical_formula_sum 'Br2.56 Co2 H34 N13.44 O8.32'
_chemical_name_systematic '(Co (N H3)5 (N O))2 Br2.56 (N O3)1.44 (H2 O)2'
_space_group_IT_number 12
_symmetry_space_group_name_Hall '-A 2y'
_symmetry_space_group_name_H-M 'A 1 2/m 1'
_cell_angle_alpha 90
_cell_angle_beta 100.4
_cell_angle_gamma 90
_cell_formula_units_Z 4
_cell_length_a 13.72
_cell_length_b 7
_cell_length_c 23.65
_cell_volume 2234.031
_citation_journal_id_ASTM JCDTBI
_cod_data_source_file Hoskins_JCDTBI_1973_1087.cif
_cod_data_source_block H34Br2.56Co2N13.44O8.32
_cod_original_sg_symbol_Hall '-C 2y (z,y,-x)'
_cod_original_formula_sum 'H34 Br2.56 Co2 N13.44 O8.32'
_cod_database_code 4031212

loop_
_symmetry_equiv_pos_as_xyz
x,y,z
-x,y,-z
-x,-y,-z
x,-y,z
x,y+1/2,z+1/2
-x,y+1/2,-z+1/2
-x,-y+1/2,-z+1/2
x,-y+1/2,z+1/2

loop_
_atom_site_label
_atom_site_type_symbol
_atom_site_fract_x
_atom_site_fract_y
_atom_site_fract_z
_atom_site_occupancy
_atom_site_U_iso_or_equiv
O3 O-2 -0.042 0 0.2102 1 0.0
Br1 Br-1 0.5986 0 0.2173 1 0.0
N6 N-3 0.0771 0.2 -0.0571 1 0.0
O8 O-2 -0.233 0 0.413 0.4375 0.0
O1 O-2 0.1268 0 0.0371 1 0.0
O2 O-2 0.0803 0 0.1338 1 0.0
N8 N-3 0.201 0.199 0.2299 1 0.0
N9 N+5 0.5135 0 0.0677 1 0.0
N1 N+1 0.2036 0 0.0829 1 0.0
O9 O-2 0.5625 0.137 0.0681 1 0.0
O6 O-2 -0.116 0 0.459 0.4375 0.0
Co1 Co+3 0.1744 0 -0.0326 1 0.0
N10 N+5 -0.144 0 0.413 0.4375 0.0
N7 N-3 0.3471 0.202 0.1656 1 0.0
N5 N-3 0.2684 0.2 -0.0061 1 0.0
O7 O-2 -0.082 0 0.368 0.4375 0.0
Co2 Co+3 0.2754 0 0.198 1 0.0
O5 O-2 0.4306 0 0.0766 1 0.0
Br2 Br-1 0.214 0 0.3687 1 0.0
N2 N+1 0.1744 0 0.1306 1 0.0
N3 N-3 0.2169 0 -0.106 1 0.0
N4 N-3 0.3769 0 0.2683 1 0.0
Br3 Br-1 -0.1562 0 0.4176 0.5625 0.0
O4 O-2 0.5293 0 0.4002 1 0.0
